data_2208855
loop_
_publ_author_name
'Shawkataly, Omar bin'
'Islam, Shahinoor Dulal'
'Fun, Hoong-Kun'
'Didierjean, Claude'

_publ_section_title
;
 [1,3-Bis(diphenylphosphino)propane]tetracarbonylchromium(0)
;
_journal_coeditor_code CV2029
_journal_issue 5
_journal_name_full 'Acta Crystallographica Section E'
_journal_page_first m1086
_journal_page_last m1087
_journal_paper_doi 10.1107/S1600536806013638
_journal_volume 62
_journal_year 2006
_chemical_formula_iupac '[Cr (C27 H26 P2) (C O)4]'
_chemical_formula_moiety 'C31 H26 Cr1 O4 P2'
_chemical_formula_sum 'C31 H26 Cr O4 P2'
_chemical_formula_weight 576.46
_chemical_name_systematic
;
[1,3-Bis(diphenylphosphino)propane]tetracarbonylchromium(0)
;
_space_group_IT_number 14
_symmetry_cell_setting monoclinic
_symmetry_space_group_name_Hall '-P 2yn'
_symmetry_space_group_name_H-M 'P 1 21/n 1'
_audit_creation_method 'WinGX routine CIF_UPDATE'
_cell_angle_alpha 90
_cell_angle_beta 106.4183(7)
_cell_angle_gamma 90
_cell_formula_units_Z 4
_cell_length_a 10.05620(10)
_cell_length_b 20.8494(3)
_cell_length_c 14.1616(2)
_cell_measurement_reflns_used 319
_cell_measurement_temperature 293(2)
_cell_measurement_theta_max 27.5
_cell_measurement_theta_min 2
_cell_volume 2848.13(6)
_computing_cell_refinement XSCANS
_computing_data_collection 'XSCANS (Siemens, 1994)'
_computing_data_reduction XSCANS
_computing_molecular_graphics 'ORTEP-3 for Windows (Farrugia, 1997)'
_computing_publication_material 'WinGX (Farrugia, 1999)'
_computing_structure_refinement 'SHELXL97 (Sheldrick, 1997)'
_computing_structure_solution 'SHELXS86 (Sheldrick, 1985)'
_diffrn_measured_fraction_theta_full 0.986
_diffrn_measured_fraction_theta_max 0.986
_diffrn_measurement_device_type 'Siemens SMART CCD'
_diffrn_measurement_method \w
_diffrn_radiation_monochromator graphite
_diffrn_radiation_type MoK\a
_diffrn_radiation_wavelength 0.71073
_diffrn_reflns_av_R_equivalents 0.0551
_diffrn_reflns_limit_h_max 13
_diffrn_reflns_limit_h_min -13
_diffrn_reflns_limit_k_max 20
_diffrn_reflns_limit_k_min -27
_diffrn_reflns_limit_l_max 18
_diffrn_reflns_limit_l_min -18
_diffrn_reflns_number 22851
_diffrn_reflns_theta_full 28.34
_diffrn_reflns_theta_max 28.34
_diffrn_reflns_theta_min 1.79
_diffrn_standards_number 0
_exptl_absorpt_coefficient_mu 0.548
_exptl_absorpt_correction_T_max 0.899
_exptl_absorpt_correction_T_min 0.772
_exptl_absorpt_correction_type multi-scan
_exptl_absorpt_process_details '(SADABS; Sheldrick, 1996)'
_exptl_crystal_colour yellow
_exptl_crystal_density_diffrn 1.344
_exptl_crystal_density_method 'not measured'
_exptl_crystal_description prism
_exptl_crystal_F_000 1192
_exptl_crystal_size_max 0.4
_exptl_crystal_size_mid 0.38
_exptl_crystal_size_min 0.28
_refine_diff_density_max 0.272
_refine_diff_density_min -0.443
_refine_ls_extinction_method none
_refine_ls_goodness_of_fit_ref 1.008
_refine_ls_hydrogen_treatment constr
_refine_ls_matrix_type full
_refine_ls_number_parameters 343
_refine_ls_number_reflns 7010
_refine_ls_number_restraints 0
_refine_ls_restrained_S_all 1.008
_refine_ls_R_factor_gt 0.0377
_refine_ls_shift/su_max 0.001
_refine_ls_structure_factor_coef Fsqd
_refine_ls_weighting_details 'calc w=1/[\s^2^(Fo^2^)+(0.0569P)^2^+0.004P] where P=(Fo^2^+2Fc^2^)/3'
_refine_ls_weighting_scheme calc
_refine_ls_wR_factor_ref 0.1061
_reflns_number_gt 5175
_reflns_number_total 7010
_reflns_threshold_expression I>2\s(I)
_cod_data_source_file cv2029.cif
_cod_data_source_block I
_cod_depositor_comments
;
The following automatic conversions were performed:
'_geom_bond_publ_flag' value 'Y' changed to 'y' according to
'/home/saulius/struct/CIF-dictionaries/cif_core.dic' dictionary named
'cif_core.dic' version 2.4.1 from 2010-06-29 (6
times).

'_geom_angle_publ_flag' value 'Y' changed to 'y' according to
'/home/saulius/struct/CIF-dictionaries/cif_core.dic' dictionary named
'cif_core.dic' version 2.4.1 from 2010-06-29 (3 times).

Automatic conversion script
Id: cif_fix_enum 1527 2010-12-29 10:47:43Z saulius 

The following automatic conversions were performed:

'_geom_bond_publ_flag' value 'Y' changed to 'y' according to
/home/saulius/struct/CIF-dictionaries/cif_core.dic dictionary named
'cif_core.dic' version 2.4.1 from 2010-06-29 (6
times).

'_geom_angle_publ_flag' value 'Y' changed to 'y' according
to /home/saulius/struct/CIF-dictionaries/cif_core.dic dictionary
named 'cif_core.dic' version 2.4.1 from 2010-06-29 (3 times).

Automatic conversion script
Id: cif_fix_values 1715 2011-07-08 13:25:40Z adriana 
;
_cod_original_sg_symbol_H-M 'P 21/n'
_cod_database_code 2208855
_cod_database_fobs_code 2208855

loop_
_symmetry_equiv_pos_as_xyz
'x, y, z'
'-x+1/2, y+1/2, -z+1/2'
'-x, -y, -z'
'x-1/2, -y-1/2, z-1/2'

loop_
_atom_site_type_symbol
_atom_site_label
_atom_site_fract_x
_atom_site_fract_y
_atom_site_fract_z
_atom_site_U_iso_or_equiv
_atom_site_adp_type
_atom_site_calc_flag
_atom_site_refinement_flags
_atom_site_occupancy
Cr Cr1 0.96448(3) 0.111085(13) 0.735830(19) 0.03725(9) Uani d . 1
P P1 0.86042(4) 0.00814(2) 0.73235(3) 0.03493(11) Uani d . 1
P P2 0.80586(5) 0.13384(2) 0.58048(3) 0.04135(12) Uani d . 1
C C1 1.09147(19) 0.08794(10) 0.85356(14) 0.0504(5) Uani d . 1
C C2 1.0557(2) 0.18880(11) 0.74023(16) 0.0594(5) Uani d . 1
C C3 1.07736(18) 0.07890(10) 0.66285(14) 0.0471(4) Uani d . 1
C C4 0.8556(2) 0.15279(10) 0.80628(15) 0.0530(5) Uani d . 1
C C5 0.97166(17) -0.05727(8) 0.79854(13) 0.0421(4) Uani d . 1
C C6 0.9292(2) -0.10028(12) 0.85827(19) 0.0686(6) Uani d . 1
H H6 0.8425 -0.0956 0.8687 0.082 Uiso calc R 1
C C7 1.0151(3) -0.15045(14) 0.9028(2) 0.0912(9) Uani d . 1
H H7 0.9852 -0.179 0.943 0.109 Uiso calc R 1
C C8 1.1419(3) -0.15842(12) 0.8888(2) 0.0778(7) Uani d . 1
H H8 1.1984 -0.1923 0.9187 0.093 Uiso calc R 1
C C9 1.1859(2) -0.11645(11) 0.8304(2) 0.0707(7) Uani d . 1
H H9 1.2725 -0.1217 0.8201 0.085 Uiso calc R 1
C C10 1.1015(2) -0.06578(10) 0.78640(17) 0.0609(6) Uani d . 1
H H10 1.1335 -0.0369 0.7478 0.073 Uiso calc R 1
C C11 0.71110(17) 0.00413(9) 0.78154(13) 0.0412(4) Uani d . 1
C C12 0.5824(2) -0.02047(12) 0.72960(15) 0.0594(6) Uani d . 1
H H12 0.5716 -0.0399 0.6688 0.071 Uiso calc R 1
C C13 0.4710(2) -0.01622(14) 0.76790(18) 0.0762(8) Uani d . 1
H H13 0.3852 -0.032 0.7318 0.091 Uiso calc R 1
C C14 0.4847(2) 0.01087(14) 0.85839(18) 0.0735(7) Uani d . 1
H H14 0.4086 0.0141 0.8831 0.088 Uiso calc R 1
C C15 0.6117(2) 0.03305(12) 0.91175(16) 0.0639(6) Uani d . 1
H H15 0.6225 0.0501 0.9741 0.077 Uiso calc R 1
C C16 0.7242(2) 0.03034(10) 0.87383(14) 0.0502(5) Uani d . 1
H H16 0.8095 0.0463 0.9106 0.06 Uiso calc R 1
C C17 0.62374(19) 0.15565(9) 0.56493(16) 0.0508(5) Uani d . 1
C C18 0.5421(2) 0.17804(11) 0.4749(2) 0.0691(6) Uani d . 1
H H18 0.5816 0.187 0.4244 0.083 Uiso calc R 1
C C19 0.3995(3) 0.18698(11) 0.4607(3) 0.0890(10) Uani d . 1
H H19 0.344 0.2011 0.4001 0.107 Uiso calc R 1
C C20 0.3413(3) 0.17507(13) 0.5358(3) 0.0912(10) Uani d . 1
H H20 0.247 0.1818 0.526 0.109 Uiso calc R 1
C C21 0.4202(2) 0.15370(13) 0.6236(2) 0.0799(8) Uani d . 1
H H21 0.3801 0.1457 0.6741 0.096 Uiso calc R 1
C C22 0.5611(2) 0.14359(10) 0.63890(19) 0.0616(6) Uani d . 1
H H22 0.6145 0.1285 0.6996 0.074 Uiso calc R 1
C C23 0.8652(2) 0.19773(10) 0.51331(16) 0.0555(5) Uani d . 1
C C24 0.8604(3) 0.26097(12) 0.5449(2) 0.0761(7) Uani d . 1
H H24 0.8225 0.2702 0.5961 0.091 Uiso calc R 1
C C25 0.9132(3) 0.31046(13) 0.4987(3) 0.0974(10) Uani d . 1
H H25 0.9108 0.3526 0.5198 0.117 Uiso calc R 1
C C26 0.9687(3) 0.29688(17) 0.4223(3) 0.1008(11) Uani d . 1
H H26 1.0026 0.3299 0.3915 0.121 Uiso calc R 1
C C27 0.9739(3) 0.23567(17) 0.3920(2) 0.0944(10) Uani d . 1
H H27 1.0125 0.2268 0.3411 0.113 Uiso calc R 1
C C28 0.9219(2) 0.18603(13) 0.43645(19) 0.0719(7) Uani d . 1
H H28 0.9252 0.1442 0.4143 0.086 Uiso calc R 1
C C31 0.77742(19) 0.06610(9) 0.49387(12) 0.0453(4) Uani d . 1
H H31A 0.7208 0.0804 0.43 0.054 Uiso calc R 1
H H31B 0.866 0.0523 0.4865 0.054 Uiso calc R 1
C C30 0.70663(18) 0.00914(9) 0.52721(13) 0.0425(4) Uani d . 1
H H30A 0.6698 -0.0189 0.4712 0.051 Uiso calc R 1
H H30B 0.629 0.0249 0.5485 0.051 Uiso calc R 1
C C29 0.80093(18) -0.03010(8) 0.61057(12) 0.0405(4) Uani d . 1
H H29A 0.8821 -0.0424 0.5908 0.049 Uiso calc R 1
H H29B 0.7523 -0.0692 0.6176 0.049 Uiso calc R 1
O O1 1.17206(17) 0.07395(9) 0.92573(11) 0.0808(5) Uani d . 1
O O2 1.1160(2) 0.23610(9) 0.74588(16) 0.0982(7) Uani d . 1
O O3 1.14855(16) 0.06075(9) 0.61755(13) 0.0756(5) Uani d . 1
O O4 0.79485(18) 0.18096(9) 0.85031(14) 0.0837(5) Uani d . 1

loop_
_atom_site_aniso_label
_atom_site_aniso_U_11
_atom_site_aniso_U_22
_atom_site_aniso_U_33
_atom_site_aniso_U_12
_atom_site_aniso_U_13
_atom_site_aniso_U_23
Cr1 0.03476(15) 0.03623(16) 0.03828(16) -0.00351(11) 0.00630(11) -0.00363(11)
P1 0.0327(2) 0.0362(2) 0.0363(2) -0.00120(16) 0.01032(17) -0.00165(17)
P2 0.0410(2) 0.0363(2) 0.0425(2) -0.00067(18) 0.00493(19) 0.00066(18)
C1 0.0458(10) 0.0551(12) 0.0460(10) -0.0068(9) 0.0060(8) -0.0034(9)
C2 0.0561(11) 0.0537(12) 0.0592(12) -0.0118(10) 0.0012(10) -0.0001(10)
C3 0.0403(9) 0.0492(11) 0.0515(11) -0.0062(8) 0.0124(8) 0.0034(9)
C4 0.0542(11) 0.0447(11) 0.0563(12) -0.0019(9) 0.0097(9) -0.0138(9)
C5 0.0423(9) 0.0380(9) 0.0441(9) -0.0005(7) 0.0092(7) 0.0012(7)
C6 0.0601(12) 0.0646(15) 0.0863(16) 0.0098(11) 0.0291(12) 0.0292(12)
C7 0.0884(19) 0.0743(18) 0.115(2) 0.0119(14) 0.0351(17) 0.0516(16)
C8 0.0703(15) 0.0564(14) 0.0961(19) 0.0146(12) 0.0063(14) 0.0230(13)
C9 0.0524(12) 0.0620(14) 0.0958(18) 0.0153(10) 0.0180(12) 0.0164(13)
C10 0.0502(11) 0.0547(12) 0.0811(15) 0.0098(9) 0.0240(10) 0.0202(11)
C11 0.0373(8) 0.0453(10) 0.0426(9) 0.0005(7) 0.0140(7) 0.0039(7)
C12 0.0448(10) 0.0891(17) 0.0455(11) -0.0164(10) 0.0145(9) -0.0043(10)
C13 0.0433(11) 0.127(2) 0.0606(14) -0.0172(13) 0.0189(10) 0.0052(14)
C14 0.0533(12) 0.110(2) 0.0672(15) 0.0085(13) 0.0338(12) 0.0165(14)
C15 0.0742(14) 0.0752(15) 0.0533(12) 0.0089(12) 0.0357(11) 0.0003(11)
C16 0.0503(10) 0.0567(12) 0.0459(10) -0.0012(9) 0.0174(9) -0.0015(9)
C17 0.0427(9) 0.0352(9) 0.0659(12) 0.0020(8) 0.0012(9) -0.0053(9)
C18 0.0604(12) 0.0453(12) 0.0842(16) 0.0021(10) -0.0076(12) 0.0053(11)
C19 0.0656(15) 0.0396(12) 0.126(2) 0.0040(11) -0.0318(16) 0.0050(14)
C20 0.0454(12) 0.0513(14) 0.161(3) 0.0022(11) 0.0025(17) -0.0185(17)
C21 0.0449(12) 0.0684(16) 0.123(2) -0.0003(11) 0.0184(14) -0.0202(16)
C22 0.0442(10) 0.0547(13) 0.0820(15) 0.0010(9) 0.0114(10) -0.0119(11)
C23 0.0506(10) 0.0472(11) 0.0583(12) -0.0050(9) -0.0019(9) 0.0140(9)
C24 0.0785(16) 0.0509(14) 0.0904(18) -0.0074(12) 0.0103(14) 0.0089(12)
C25 0.092(2) 0.0496(15) 0.129(3) -0.0130(14) -0.0043(19) 0.0267(17)
C26 0.0872(19) 0.089(2) 0.110(3) -0.0260(17) 0.0020(18) 0.047(2)
C27 0.0843(18) 0.111(3) 0.0856(19) -0.0198(17) 0.0206(15) 0.0378(18)
C28 0.0725(14) 0.0749(16) 0.0663(14) -0.0099(13) 0.0162(12) 0.0191(12)
C31 0.0494(10) 0.0468(10) 0.0360(9) -0.0022(8) 0.0064(8) -0.0007(7)
C30 0.0424(9) 0.0452(10) 0.0378(9) -0.0034(7) 0.0082(7) -0.0086(7)
C29 0.0455(9) 0.0356(9) 0.0420(9) -0.0033(7) 0.0151(8) -0.0063(7)
O1 0.0704(10) 0.0977(14) 0.0563(9) -0.0015(9) -0.0113(8) 0.0078(9)
O2 0.0938(13) 0.0655(11) 0.1168(16) -0.0410(10) -0.0003(12) 0.0030(10)
O3 0.0662(9) 0.0894(13) 0.0869(12) 0.0007(9) 0.0470(9) -0.0062(9)
O4 0.0917(12) 0.0727(12) 0.0935(13) 0.0057(10) 0.0374(10) -0.0357(10)

loop_
_atom_type_symbol
_atom_type_description
_atom_type_scat_dispersion_real
_atom_type_scat_dispersion_imag
_atom_type_scat_source
C C 0.0033 0.0016 'International Tables Vol C Tables 4.2.6.8 and 6.1.1.4'
H H 0 0 'International Tables Vol C Tables 4.2.6.8 and 6.1.1.4'
O O 0.0106 0.006 'International Tables Vol C Tables 4.2.6.8 and 6.1.1.4'
P P 0.1023 0.0942 'International Tables Vol C Tables 4.2.6.8 and 6.1.1.4'
Cr Cr 0.3209 0.6236 'International Tables Vol C Tables 4.2.6.8 and 6.1.1.4'

loop_
_geom_angle_atom_site_label_1
_geom_angle_atom_site_label_2
_geom_angle_atom_site_label_3
_geom_angle
_geom_angle_publ_flag
C2 Cr1 C1 89.35(9) ?
C2 Cr1 C3 87.71(10) y
C1 Cr1 C3 91.85(9) ?
C2 Cr1 C4 86.29(10) y
C1 Cr1 C4 89.97(9) ?
C3 Cr1 C4 173.71(9) ?Y
C2 Cr1 P2 93.04(7) ?
C1 Cr1 P2 175.97(7) ?
C3 Cr1 P2 85.01(6) ?
C4 Cr1 P2 93.42(6) ?
C2 Cr1 P1 176.57(7) ?
C1 Cr1 P1 88.34(6) ?
C3 Cr1 P1 89.82(6) ?
C4 Cr1 P1 96.25(6) ?
P2 Cr1 P1 89.124(17) y
C11 P1 C29 104.65(8) ?
C11 P1 C5 102.61(8) ?
C29 P1 C5 98.38(8) ?
C11 P1 Cr1 115.91(6) ?
C29 P1 Cr1 115.75(6) ?
C5 P1 Cr1 117.14(6) ?
C23 P2 C17 102.57(9) ?
C23 P2 C31 102.96(9) ?
C17 P2 C31 98.52(8) ?
C23 P2 Cr1 113.24(6) ?
C17 P2 Cr1 123.12(7) ?
C31 P2 Cr1 113.70(6) ?
O1 C1 Cr1 178.71(19) ?
O2 C2 Cr1 177.5(2) ?
O3 C3 Cr1 178.03(18) ?
O4 C4 Cr1 176.08(19) ?
C10 C5 C6 117.47(18) ?
C10 C5 P1 119.54(14) ?
C6 C5 P1 122.96(15) ?
C5 C6 C7 120.5(2) ?
C5 C6 H6 119.8 ?
C7 C6 H6 119.8 ?
C8 C7 C6 121.0(2) ?
C8 C7 H7 119.5 ?
C6 C7 H7 119.5 ?
C7 C8 C9 119.4(2) ?
C7 C8 H8 120.3 ?
C9 C8 H8 120.3 ?
C8 C9 C10 120.0(2) ?
C8 C9 H9 120 ?
C10 C9 H9 120 ?
C5 C10 C9 121.6(2) ?
C5 C10 H10 119.2 ?
C9 C10 H10 119.2 ?
C16 C11 C12 117.96(17) ?
C16 C11 P1 118.14(13) ?
C12 C11 P1 123.81(15) ?
C13 C12 C11 120.4(2) ?
C13 C12 H12 119.8 ?
C11 C12 H12 119.8 ?
C14 C13 C12 121.1(2) ?
C14 C13 H13 119.5 ?
C12 C13 H13 119.5 ?
C15 C14 C13 119.1(2) ?
C15 C14 H14 120.4 ?
C13 C14 H14 120.4 ?
C14 C15 C16 120.7(2) ?
C14 C15 H15 119.7 ?
C16 C15 H15 119.7 ?
C15 C16 C11 120.74(18) ?
C15 C16 H16 119.6 ?
C11 C16 H16 119.6 ?
C18 C17 C22 118.5(2) ?
C18 C17 P2 120.24(19) ?
C22 C17 P2 120.89(15) ?
C17 C18 C19 119.4(3) ?
C17 C18 H18 120.3 ?
C19 C18 H18 120.3 ?
C20 C19 C18 120.5(3) ?
C20 C19 H19 119.8 ?
C18 C19 H19 119.8 ?
C21 C20 C19 120.4(2) ?
C21 C20 H20 119.8 ?
C19 C20 H20 119.8 ?
C20 C21 C22 120.2(3) ?
C20 C21 H21 119.9 ?
C22 C21 H21 119.9 ?
C21 C22 C17 121.0(2) ?
C21 C22 H22 119.5 ?
C17 C22 H22 119.5 ?
C28 C23 C24 118.4(2) ?
C28 C23 P2 123.13(18) ?
C24 C23 P2 118.3(2) ?
C23 C24 C25 119.6(3) ?
C23 C24 H24 120.2 ?
C25 C24 H24 120.2 ?
C26 C25 C24 120.3(3) ?
C26 C25 H25 119.9 ?
C24 C25 H25 119.9 ?
C27 C26 C25 120.2(3) ?
C27 C26 H26 119.9 ?
C25 C26 H26 119.9 ?
C26 C27 C28 120.5(3) ?
C26 C27 H27 119.8 ?
C28 C27 H27 119.8 ?
C27 C28 C23 121.0(3) ?
C27 C28 H28 119.5 ?
C23 C28 H28 119.5 ?
C30 C31 P2 112.92(12) ?
C30 C31 H31A 109 ?
P2 C31 H31A 109 ?
C30 C31 H31B 109 ?
P2 C31 H31B 109 ?
H31A C31 H31B 107.8 ?
C31 C30 C29 114.47(14) ?
C31 C30 H30A 108.6 ?
C29 C30 H30A 108.6 ?
C31 C30 H30B 108.6 ?
C29 C30 H30B 108.6 ?
H30A C30 H30B 107.6 ?
C30 C29 P1 117.33(12) ?
C30 C29 H29A 108 ?
P1 C29 H29A 108 ?
C30 C29 H29B 108 ?
P1 C29 H29B 108 ?
H29A C29 H29B 107.2 ?

loop_
_geom_bond_atom_site_label_1
_geom_bond_atom_site_label_2
_geom_bond_distance
_geom_bond_publ_flag
Cr1 C2 1.854(2) y
Cr1 C1 1.8547(19) y
Cr1 C3 1.863(2) y
Cr1 C4 1.889(2) y
Cr1 P2 2.3719(5) y
Cr1 P1 2.3821(5) y
P1 C11 1.8271(18) ?
P1 C29 1.8397(17) ?
P1 C5 1.8431(17) ?
P2 C23 1.832(2) ?
P2 C17 1.8388(19) ?
P2 C31 1.8393(18) ?
C1 O1 1.148(2) ?
C2 O2 1.148(3) ?
C3 O3 1.152(2) ?
C4 O4 1.150(2) ?
C5 C10 1.376(3) ?
C5 C6 1.381(3) ?
C6 C7 1.389(3) ?
C6 H6 0.93 ?
C7 C8 1.355(4) ?
C7 H7 0.93 ?
C8 C9 1.360(3) ?
C8 H8 0.93 ?
C9 C10 1.388(3) ?
C9 H9 0.93 ?
C10 H10 0.93 ?
C11 C16 1.388(3) ?
C11 C12 1.393(3) ?
C12 C13 1.378(3) ?
C12 H12 0.93 ?
C13 C14 1.371(4) ?
C13 H13 0.93 ?
C14 C15 1.368(3) ?
C14 H14 0.93 ?
C15 C16 1.384(3) ?
C15 H15 0.93 ?
C16 H16 0.93 ?
C17 C18 1.387(3) ?
C17 C22 1.389(3) ?
C18 C19 1.403(4) ?
C18 H18 0.93 ?
C19 C20 1.374(4) ?
C19 H19 0.93 ?
C20 C21 1.348(4) ?
C20 H20 0.93 ?
C21 C22 1.388(3) ?
C21 H21 0.93 ?
C22 H22 0.93 ?
C23 C28 1.386(3) ?
C23 C24 1.397(3) ?
C24 C25 1.403(4) ?
C24 H24 0.93 ?
C25 C26 1.380(5) ?
C25 H25 0.93 ?
C26 C27 1.352(5) ?
C26 H26 0.93 ?
C27 C28 1.388(4) ?
C27 H27 0.93 ?
C28 H28 0.93 ?
C31 C30 1.526(2) ?
C31 H31A 0.97 ?
C31 H31B 0.97 ?
C30 C29 1.526(2) ?
C30 H30A 0.97 ?
C30 H30B 0.97 ?
C29 H29A 0.97 ?
C29 H29B 0.97 ?

loop_
_geom_torsion_atom_site_label_1
_geom_torsion_atom_site_label_2
_geom_torsion_atom_site_label_3
_geom_torsion_atom_site_label_4
_geom_torsion
C11 P1 C5 C10 -174.66(16)
C29 P1 C5 C10 78.19(17)
Cr1 P1 C5 C10 -46.50(18)
C11 P1 C5 C6 7.6(2)
C29 P1 C5 C6 -99.61(19)
Cr1 P1 C5 C6 135.71(17)
C10 C5 C6 C7 -0.8(4)
P1 C5 C6 C7 177.1(2)
C5 C6 C7 C8 -0.1(5)
C6 C7 C8 C9 0.3(5)
C7 C8 C9 C10 0.4(4)
C6 C5 C10 C9 1.5(3)
P1 C5 C10 C9 -176.4(2)
C8 C9 C10 C5 -1.3(4)
C29 P1 C11 C16 -179.29(15)
C5 P1 C11 C16 78.41(16)
Cr1 P1 C11 C16 -50.52(16)
C29 P1 C11 C12 -3.0(2)
C5 P1 C11 C12 -105.32(18)
Cr1 P1 C11 C12 125.75(17)
C16 C11 C12 C13 2.6(3)
P1 C11 C12 C13 -173.70(19)
C11 C12 C13 C14 -1.4(4)
C12 C13 C14 C15 -1.0(4)
C13 C14 C15 C16 2.2(4)
C14 C15 C16 C11 -1.0(4)
C12 C11 C16 C15 -1.4(3)
P1 C11 C16 C15 175.12(17)
C23 P2 C17 C18 41.00(19)
C31 P2 C17 C18 -64.41(18)
Cr1 P2 C17 C18 169.93(14)
C23 P2 C17 C22 -146.08(17)
C31 P2 C17 C22 108.51(17)
Cr1 P2 C17 C22 -17.15(19)
C22 C17 C18 C19 -0.8(3)
P2 C17 C18 C19 172.25(17)
C17 C18 C19 C20 1.4(4)
C18 C19 C20 C21 -1.0(4)
C19 C20 C21 C22 0.1(4)
C20 C21 C22 C17 0.5(4)
C18 C17 C22 C21 -0.1(3)
P2 C17 C22 C21 -173.14(17)
C17 P2 C23 C28 -123.19(18)
C31 P2 C23 C28 -21.2(2)
Cr1 P2 C23 C28 101.97(18)
C17 P2 C23 C24 60.63(18)
C31 P2 C23 C24 162.58(17)
Cr1 P2 C23 C24 -74.21(18)
C28 C23 C24 C25 -0.3(3)
P2 C23 C24 C25 176.05(18)
C23 C24 C25 C26 0.4(4)
C24 C25 C26 C27 -0.7(4)
C25 C26 C27 C28 0.9(4)
C26 C27 C28 C23 -0.8(4)
C24 C23 C28 C27 0.5(3)
P2 C23 C28 C27 -175.68(19)
C23 P2 C31 C30 -171.53(13)
C17 P2 C31 C30 -66.44(14)
Cr1 P2 C31 C30 65.57(13)
P2 C31 C30 C29 -75.43(17)
C31 C30 C29 P1 68.68(18)
C11 P1 C29 C30 76.92(14)
C5 P1 C29 C30 -177.62(13)
Cr1 P1 C29 C30 -51.95(14)
